data_2241443
loop_
_publ_author_name
'Pfaff, Ulrike'
'Korb, Marcus'
'Lang, Heinrich'

_publ_section_title
;
 Crystal structure of 3-ferrocenyl-1-phenyl-1<i>H</i>-pyrrole,
 [Fe(\h^5^-C~5~H~4~^<i>c^</i>C~4~H~3~<i>N</i>Ph)(\h^5^-C~5~H~5~)]
;
_journal_coeditor_code WM5252
_journal_issue 1
_journal_name_full 'Acta Crystallographica Section E'
_journal_page_first 92
_journal_page_last 95
_journal_paper_doi 10.1107/S2056989015024214
_journal_volume 72
_journal_year 2016
_chemical_formula_iupac '[Fe (C5 H5) (C15 H12 N)]'
_chemical_formula_moiety 'C20 H17 Fe N'
_chemical_formula_sum 'C20 H17 Fe N'
_chemical_formula_weight 327.19
_chemical_name_systematic
;
3-Ferrocenyl-1-phenyl-1<i>H</i>-pyrrole
;
_space_group_crystal_system monoclinic
_space_group_IT_number 14
_space_group_name_Hall '-P 2yn'
_space_group_name_H-M_alt 'P 1 21/n 1'
_symmetry_space_group_name_Hall '-P 2yn'
_symmetry_space_group_name_H-M 'P 1 21/n 1'
_atom_sites_solution_hydrogens geom
_audit_creation_method SHELXL-2013
_cell_angle_alpha 90
_cell_angle_beta 93.160(7)
_cell_angle_gamma 90
_cell_formula_units_Z 4
_cell_length_a 10.9173(8)
_cell_length_b 5.8011(6)
_cell_length_c 23.085(2)
_cell_measurement_reflns_used 1838
_cell_measurement_temperature 110(2)
_cell_measurement_theta_max 28.301
_cell_measurement_theta_min 3.962
_cell_volume 1459.8(2)
_computing_cell_refinement
;
CrysAlis RED (Oxford Diffraction, 2006)
;
_computing_data_collection
;
CrysAlis CCD (Oxford Diffraction, 2006)
;
_computing_data_reduction
;
CrysAlis RED (Oxford Diffraction, 2006)
;
_computing_molecular_graphics
;
ORTEP-3 for Windows (Farrugia, 2012) and SHELXTL (Sheldrick,
2008)
;
_computing_publication_material
;
WinGX (Farrugia, 2012) and publCIF (Westrip, 2010)
;
_computing_structure_refinement
;
SHELXL2014 (Sheldrick, 2015)
;
_computing_structure_solution
;
SHELXS97 (Sheldrick, 2008)
;
_diffrn_ambient_temperature 110(2)
_diffrn_measured_fraction_theta_full 0.997
_diffrn_measured_fraction_theta_max 0.997
_diffrn_measurement_device_type 'Oxford Gemini S'
_diffrn_measurement_method '/w scans'
_diffrn_radiation_monochromator graphite
_diffrn_radiation_source 'fine-focus sealed tube'
_diffrn_radiation_type MoK\a
_diffrn_radiation_wavelength 0.71073
_diffrn_reflns_av_R_equivalents 0.0470
_diffrn_reflns_limit_h_max 10
_diffrn_reflns_limit_h_min -13
_diffrn_reflns_limit_k_max 7
_diffrn_reflns_limit_k_min -6
_diffrn_reflns_limit_l_max 25
_diffrn_reflns_limit_l_min -28
_diffrn_reflns_number 6054
_diffrn_reflns_theta_full 26.000
_diffrn_reflns_theta_max 25.997
_diffrn_reflns_theta_min 3.158
_diffrn_standards_decay_% 0
_diffrn_standards_interval_count 50
_diffrn_standards_interval_time 10
_diffrn_standards_number 2
_exptl_absorpt_coefficient_mu 1.028
_exptl_absorpt_correction_T_max 1.00000
_exptl_absorpt_correction_T_min 0.19226
_exptl_absorpt_correction_type multi-scan
_exptl_absorpt_process_details
;
(<i>CrysAlis RED</i>; Oxford Diffraction, 2006)
;
_exptl_crystal_colour orange
_exptl_crystal_density_diffrn 1.489
_exptl_crystal_description plate
_exptl_crystal_F_000 680
_exptl_crystal_size_max 0.2
_exptl_crystal_size_mid 0.1
_exptl_crystal_size_min 0.1
_refine_diff_density_max 0.502
_refine_diff_density_min -0.751
_refine_ls_extinction_method none
_refine_ls_goodness_of_fit_ref 1.021
_refine_ls_hydrogen_treatment constr
_refine_ls_matrix_type full
_refine_ls_number_parameters 199
_refine_ls_number_reflns 2858
_refine_ls_number_restraints 0
_refine_ls_restrained_S_all 1.021
_refine_ls_R_factor_all 0.0668
_refine_ls_R_factor_gt 0.0450
_refine_ls_shift/su_max 0.001
_refine_ls_shift/su_mean 0.000
_refine_ls_structure_factor_coef Fsqd
_refine_ls_weighting_details 'w=1/[\s^2^(Fo^2^)+(0.0503P)^2^] where P=(Fo^2^+2Fc^2^)/3'
_refine_ls_weighting_scheme calc
_refine_ls_wR_factor_gt 0.1005
_refine_ls_wR_factor_ref 0.1102
_reflns_number_gt 2198
_reflns_number_total 2858
_reflns_threshold_expression 'I > 2\s(I)'
_cod_data_source_file wm5252sup1.cif
_cod_data_source_block I
_cod_depositor_comments
;Adding full bibliography for 2241443.cif.

 Adding full bibliography for 2241443.cif.
;
_cod_database_code 2241443
_cod_database_fobs_code 2241443
_shelx_space_group_comment
;
The symmetry employed for this shelxl refinement is uniquely defined
by the following loop, which should always be used as a source of
symmetry information in preference to the above space-group names.
They are only intended as comments.
;
_shelxl_version_number .2013

loop_
_space_group_symop_operation_xyz
'x, y, z'
'-x+1/2, y+1/2, -z+1/2'
'-x, -y, -z'
'x-1/2, -y-1/2, z-1/2'

loop_
_atom_site_type_symbol
_atom_site_label
_atom_site_fract_x
_atom_site_fract_y
_atom_site_fract_z
_atom_site_U_iso_or_equiv
_atom_site_adp_type
_atom_site_calc_flag
_atom_site_occupancy
C C1 0.5499(3) 0.1196(5) 0.24155(12) 0.0173(6) Uani d 1
H H1 0.5176 0.2615 0.2298 0.021 Uiso calc 1
C C2 0.5435(3) 0.0236(5) 0.29591(12) 0.0165(6) Uani d 1
C C3 0.6066(3) -0.1911(5) 0.29421(13) 0.0201(7) Uani d 1
H H3 0.6183 -0.2940 0.3249 0.024 Uiso calc 1
C C4 0.6466(3) -0.2195(5) 0.24043(12) 0.0195(7) Uani d 1
H H4 0.6901 -0.3461 0.2278 0.023 Uiso calc 1
C C5 0.4917(3) 0.1248(5) 0.34651(13) 0.0165(6) Uani d 1
C C6 0.4859(3) 0.0136(5) 0.40182(12) 0.0186(7) Uani d 1
H H6 0.5099 -0.1371 0.4103 0.022 Uiso calc 1
C C7 0.4375(3) 0.1710(5) 0.44135(13) 0.0217(7) Uani d 1
H H7 0.4251 0.1424 0.4802 0.026 Uiso calc 1
C C8 0.4112(3) 0.3799(5) 0.41138(13) 0.0203(7) Uani d 1
H H8 0.3783 0.5122 0.4272 0.024 Uiso calc 1
C C9 0.4436(3) 0.3527(5) 0.35336(13) 0.0195(7) Uani d 1
H H9 0.4352 0.4640 0.3244 0.023 Uiso calc 1
C C10 0.2029(3) -0.0235(6) 0.30801(14) 0.0249(7) Uani d 1
H H10 0.2257 -0.0582 0.2708 0.030 Uiso calc 1
C C11 0.2121(3) -0.1733(5) 0.35651(15) 0.0281(8) Uani d 1
H H11 0.2417 -0.3236 0.3566 0.034 Uiso calc 1
C C12 0.1686(3) -0.0549(6) 0.40452(15) 0.0302(8) Uani d 1
H H12 0.1649 -0.1128 0.4419 0.036 Uiso calc 1
C C13 0.1314(3) 0.1681(5) 0.38567(14) 0.0258(8) Uani d 1
H H13 0.0985 0.2822 0.4085 0.031 Uiso calc 1
C C14 0.1533(3) 0.1862(5) 0.32592(13) 0.0241(7) Uani d 1
H H14 0.1375 0.3148 0.3026 0.029 Uiso calc 1
C C15 0.6417(3) 0.0084(5) 0.14879(13) 0.0183(7) Uani d 1
C C16 0.6046(3) 0.2088(5) 0.12047(13) 0.0259(7) Uani d 1
H H16 0.5595 0.3184 0.1396 0.031 Uiso calc 1
C C17 0.6347(3) 0.2466(6) 0.06357(14) 0.0332(8) Uani d 1
H H17 0.6088 0.3811 0.0447 0.040 Uiso calc 1
C C18 0.7025(3) 0.0869(6) 0.03478(15) 0.0315(8) Uani d 1
H H18 0.7229 0.1129 -0.0033 0.038 Uiso calc 1
C C19 0.7393(3) -0.1117(6) 0.06342(14) 0.0308(8) Uani d 1
H H19 0.7850 -0.2204 0.0443 0.037 Uiso calc 1
C C20 0.7101(3) -0.1529(5) 0.11972(13) 0.0254(8) Uani d 1
H H20 0.7359 -0.2881 0.1383 0.030 Uiso calc 1
N N1 0.6125(2) -0.0310(4) 0.20734(10) 0.0172(5) Uani d 1
Fe Fe1 0.31350(4) 0.11585(7) 0.37338(2) 0.01626(16) Uani d 1

loop_
_atom_site_aniso_label
_atom_site_aniso_U_11
_atom_site_aniso_U_22
_atom_site_aniso_U_33
_atom_site_aniso_U_12
_atom_site_aniso_U_13
_atom_site_aniso_U_23
C1 0.0098(15) 0.0181(14) 0.0240(17) 0.0015(13) 0.0006(12) -0.0006(12)
C2 0.0070(14) 0.0192(15) 0.0232(16) -0.0028(12) -0.0017(12) 0.0033(12)
C3 0.0102(15) 0.0227(15) 0.0271(17) -0.0025(13) -0.0020(13) 0.0043(13)
C4 0.0098(15) 0.0177(14) 0.0306(17) 0.0029(13) -0.0015(13) 0.0014(13)
C5 0.0051(14) 0.0218(15) 0.0227(16) -0.0020(12) 0.0006(12) 0.0030(13)
C6 0.0096(15) 0.0242(16) 0.0216(16) -0.0006(13) -0.0035(12) 0.0042(13)
C7 0.0140(16) 0.0309(17) 0.0196(16) -0.0016(14) -0.0042(13) -0.0010(13)
C8 0.0142(16) 0.0216(15) 0.0246(16) -0.0006(13) -0.0026(13) -0.0019(13)
C9 0.0098(15) 0.0222(16) 0.0267(17) -0.0023(13) 0.0016(13) 0.0042(13)
C10 0.0094(16) 0.0397(19) 0.0251(17) -0.0013(15) -0.0034(13) -0.0053(15)
C11 0.0120(16) 0.0218(16) 0.050(2) -0.0024(14) -0.0049(16) -0.0019(15)
C12 0.0154(17) 0.045(2) 0.0299(19) -0.0096(16) -0.0031(14) 0.0086(16)
C13 0.0083(15) 0.0350(19) 0.0342(19) -0.0024(14) 0.0040(14) -0.0093(15)
C14 0.0115(16) 0.0283(16) 0.0319(18) -0.0019(14) -0.0049(14) 0.0060(14)
C15 0.0052(14) 0.0260(16) 0.0236(16) -0.0037(13) -0.0008(12) -0.0020(13)
C16 0.0182(17) 0.0286(17) 0.0312(18) 0.0062(15) 0.0040(14) 0.0016(15)
C17 0.027(2) 0.041(2) 0.0320(19) 0.0071(17) 0.0014(16) 0.0096(17)
C18 0.0201(18) 0.049(2) 0.0258(18) 0.0030(17) 0.0049(15) 0.0022(16)
C19 0.0221(18) 0.040(2) 0.0308(19) 0.0060(17) 0.0055(15) -0.0011(16)
C20 0.0193(18) 0.0292(18) 0.0274(18) 0.0049(14) 0.0001(14) 0.0019(14)
N1 0.0068(12) 0.0208(12) 0.0237(14) 0.0003(11) -0.0009(10) 0.0003(11)
Fe1 0.0085(2) 0.0199(2) 0.0202(3) -0.00065(19) -0.00110(17) 0.00174(18)

loop_
_atom_type_symbol
_atom_type_description
_atom_type_scat_dispersion_real
_atom_type_scat_dispersion_imag
_atom_type_scat_source
C C 0.0033 0.0016 'International Tables Vol C Tables 4.2.6.8 and 6.1.1.4'
N N 0.0061 0.0033 'International Tables Vol C Tables 4.2.6.8 and 6.1.1.4'
Fe Fe 0.3463 0.8444 'International Tables Vol C Tables 4.2.6.8 and 6.1.1.4'
H H 0.0000 0.0000 'International Tables Vol C Tables 4.2.6.8 and 6.1.1.4'

loop_
_geom_angle_atom_site_label_1
_geom_angle_atom_site_label_2
_geom_angle_atom_site_label_3
_geom_angle
C2 C1 N1 108.4(2)
C2 C1 H1 125.8
N1 C1 H1 125.8
C1 C2 C3 106.2(2)
C1 C2 C5 127.7(3)
C3 C2 C5 125.9(3)
C4 C3 C2 108.3(3)
C4 C3 H3 125.9
C2 C3 H3 125.9
C3 C4 N1 108.9(3)
C3 C4 H4 125.6
N1 C4 H4 125.6
C9 C5 C6 106.4(3)
C9 C5 C2 128.5(3)
C6 C5 C2 125.0(3)
C9 C5 Fe1 68.60(16)
C6 C5 Fe1 68.56(16)
C2 C5 Fe1 130.1(2)
C7 C6 C5 108.7(3)
C7 C6 Fe1 69.53(17)
C5 C6 Fe1 70.70(16)
C7 C6 H6 125.7
C5 C6 H6 125.7
Fe1 C6 H6 125.7
C6 C7 C8 108.1(3)
C6 C7 Fe1 69.99(17)
C8 C7 Fe1 69.56(17)
C6 C7 H7 126.0
C8 C7 H7 126.0
Fe1 C7 H7 126.1
C9 C8 C7 108.2(3)
C9 C8 Fe1 70.14(16)
C7 C8 Fe1 69.77(17)
C9 C8 H8 125.9
C7 C8 H8 125.9
Fe1 C8 H8 125.8
C8 C9 C5 108.6(3)
C8 C9 Fe1 69.40(17)
C5 C9 Fe1 70.67(16)
C8 C9 H9 125.7
C5 C9 H9 125.7
Fe1 C9 H9 125.8
C14 C10 C11 108.1(3)
C14 C10 Fe1 70.23(18)
C11 C10 Fe1 69.28(18)
C14 C10 H10 125.9
C11 C10 H10 125.9
Fe1 C10 H10 126.1
C12 C11 C10 108.1(3)
C12 C11 Fe1 69.58(18)
C10 C11 Fe1 70.12(17)
C12 C11 H11 126.0
C10 C11 H11 126.0
Fe1 C11 H11 125.9
C11 C12 C13 107.9(3)
C11 C12 Fe1 69.89(19)
C13 C12 Fe1 70.22(18)
C11 C12 H12 126.1
C13 C12 H12 126.1
Fe1 C12 H12 125.4
C14 C13 C12 107.8(3)
C14 C13 Fe1 70.06(18)
C12 C13 Fe1 69.12(18)
C14 C13 H13 126.1
C12 C13 H13 126.1
Fe1 C13 H13 126.3
C10 C14 C13 108.1(3)
C10 C14 Fe1 69.73(18)
C13 C14 Fe1 69.51(18)
C10 C14 H14 125.9
C13 C14 H14 125.9
Fe1 C14 H14 126.4
C16 C15 C20 119.2(3)
C16 C15 N1 120.6(3)
C20 C15 N1 120.2(3)
C15 C16 C17 120.1(3)
C15 C16 H16 120.0
C17 C16 H16 120.0
C18 C17 C16 120.7(3)
C18 C17 H17 119.6
C16 C17 H17 119.6
C19 C18 C17 118.7(3)
C19 C18 H18 120.6
C17 C18 H18 120.6
C20 C19 C18 121.4(3)
C20 C19 H19 119.3
C18 C19 H19 119.3
C19 C20 C15 119.8(3)
C19 C20 H20 120.1
C15 C20 H20 120.1
C4 N1 C1 108.2(2)
C4 N1 C15 126.0(2)
C1 N1 C15 125.7(2)
C12 Fe1 C11 40.53(13)
C12 Fe1 C8 127.87(13)
C11 Fe1 C8 165.53(13)
C12 Fe1 C7 107.52(13)
C11 Fe1 C7 127.38(13)
C8 Fe1 C7 40.67(12)
C12 Fe1 C13 40.66(13)
C11 Fe1 C13 68.05(13)
C8 Fe1 C13 108.58(12)
C7 Fe1 C13 118.60(13)
C12 Fe1 C6 117.74(13)
C11 Fe1 C6 107.65(12)
C8 Fe1 C6 68.25(12)
C7 Fe1 C6 40.48(11)
C13 Fe1 C6 151.85(13)
C12 Fe1 C10 68.21(13)
C11 Fe1 C10 40.61(13)
C8 Fe1 C10 152.65(13)
C7 Fe1 C10 165.59(12)
C13 Fe1 C10 67.81(13)
C6 Fe1 C10 128.09(12)
C12 Fe1 C9 166.10(13)
C11 Fe1 C9 152.46(13)
C8 Fe1 C9 40.47(11)
C7 Fe1 C9 68.23(12)
C13 Fe1 C9 128.57(12)
C6 Fe1 C9 68.27(12)
C10 Fe1 C9 119.17(13)
C12 Fe1 C14 68.19(13)
C11 Fe1 C14 67.88(13)
C8 Fe1 C14 119.39(12)
C7 Fe1 C14 152.72(13)
C13 Fe1 C14 40.43(12)
C6 Fe1 C14 165.97(12)
C10 Fe1 C14 40.03(12)
C9 Fe1 C14 109.11(12)
C12 Fe1 C5 151.56(12)
C11 Fe1 C5 118.19(12)
C8 Fe1 C5 68.44(12)
C7 Fe1 C5 68.45(12)
C13 Fe1 C5 166.39(12)
C6 Fe1 C5 40.74(11)
C10 Fe1 C5 108.33(12)
C9 Fe1 C5 40.73(11)
C14 Fe1 C5 128.38(12)

loop_
_geom_bond_atom_site_label_1
_geom_bond_atom_site_label_2
_geom_bond_distance
C1 C2 1.378(4)
C1 N1 1.384(3)
C1 H1 0.9300
C2 C3 1.425(4)
C2 C5 1.449(4)
C3 C4 1.349(4)
C3 H3 0.9300
C4 N1 1.373(4)
C4 H4 0.9300
C5 C9 1.435(4)
C5 C6 1.435(4)
C5 Fe1 2.075(3)
C6 C7 1.414(4)
C6 Fe1 2.046(3)
C6 H6 0.9300
C7 C8 1.417(4)
C7 Fe1 2.040(3)
C7 H7 0.9300
C8 C9 1.413(4)
C8 Fe1 2.038(3)
C8 H8 0.9300
C9 Fe1 2.047(3)
C9 H9 0.9300
C10 C14 1.403(4)
C10 C11 1.417(4)
C10 Fe1 2.047(3)
C10 H10 0.9300
C11 C12 1.409(5)
C11 Fe1 2.036(3)
C11 H11 0.9300
C12 C13 1.417(4)
C12 Fe1 2.032(3)
C12 H12 0.9300
C13 C14 1.417(4)
C13 Fe1 2.046(3)
C13 H13 0.9300
C14 Fe1 2.053(3)
C14 H14 0.9300
C15 C16 1.384(4)
C15 C20 1.392(4)
C15 N1 1.424(4)
C16 C17 1.389(4)
C16 H16 0.9300
C17 C18 1.379(4)
C17 H17 0.9300
C18 C19 1.378(4)
C18 H18 0.9300
C19 C20 1.376(4)
C19 H19 0.9300
C20 H20 0.9300

loop_
_geom_torsion_atom_site_label_1
_geom_torsion_atom_site_label_2
_geom_torsion_atom_site_label_3
_geom_torsion_atom_site_label_4
_geom_torsion
N1 C1 C2 C3 0.9(3)
N1 C1 C2 C5 176.7(3)
C1 C2 C3 C4 -0.8(3)
C5 C2 C3 C4 -176.7(3)
C2 C3 C4 N1 0.4(3)
C1 C2 C5 C9 -5.1(5)
C3 C2 C5 C9 169.9(3)
C1 C2 C5 C6 178.8(3)
C3 C2 C5 C6 -6.2(5)
C1 C2 C5 Fe1 88.4(4)
C3 C2 C5 Fe1 -96.6(3)
C9 C5 C6 C7 -1.0(3)
C2 C5 C6 C7 175.9(3)
Fe1 C5 C6 C7 -59.4(2)
C9 C5 C6 Fe1 58.4(2)
C2 C5 C6 Fe1 -124.8(3)
C5 C6 C7 C8 0.7(3)
Fe1 C6 C7 C8 -59.4(2)
C5 C6 C7 Fe1 60.1(2)
C6 C7 C8 C9 -0.2(3)
Fe1 C7 C8 C9 -59.8(2)
C6 C7 C8 Fe1 59.6(2)
C7 C8 C9 C5 -0.4(3)
Fe1 C8 C9 C5 -60.0(2)
C7 C8 C9 Fe1 59.6(2)
C6 C5 C9 C8 0.8(3)
C2 C5 C9 C8 -175.8(3)
Fe1 C5 C9 C8 59.2(2)
C6 C5 C9 Fe1 -58.38(19)
C2 C5 C9 Fe1 125.0(3)
C14 C10 C11 C12 -0.3(4)
Fe1 C10 C11 C12 59.5(2)
C14 C10 C11 Fe1 -59.7(2)
C10 C11 C12 C13 0.4(4)
Fe1 C11 C12 C13 60.2(2)
C10 C11 C12 Fe1 -59.8(2)
C11 C12 C13 C14 -0.4(4)
Fe1 C12 C13 C14 59.6(2)
C11 C12 C13 Fe1 -60.0(2)
C11 C10 C14 C13 0.0(3)
Fe1 C10 C14 C13 -59.1(2)
C11 C10 C14 Fe1 59.1(2)
C12 C13 C14 C10 0.3(3)
Fe1 C13 C14 C10 59.3(2)
C12 C13 C14 Fe1 -59.0(2)
C20 C15 C16 C17 0.6(5)
N1 C15 C16 C17 179.3(3)
C15 C16 C17 C18 -0.6(5)
C16 C17 C18 C19 0.4(5)
C17 C18 C19 C20 -0.1(5)
C18 C19 C20 C15 0.0(5)
C16 C15 C20 C19 -0.3(5)
N1 C15 C20 C19 -179.0(3)
C3 C4 N1 C1 0.2(3)
C3 C4 N1 C15 177.4(3)
C2 C1 N1 C4 -0.7(3)
C2 C1 N1 C15 -177.9(3)
C16 C15 N1 C4 -178.3(3)
C20 C15 N1 C4 0.5(4)
C16 C15 N1 C1 -1.6(4)
C20 C15 N1 C1 177.2(3)
